data_7223173
loop_
_publ_author_name
'Sun, Hao-Ling'
'Jia, Li'
'Wang, Zhenqiang'

_publ_section_title
;
 Crystal structures and luminescent properties of new lanthanide(III)
 complexes derived from 2-phenyl-4-pyrimidinecarboxylate
;
_journal_name_full 'RSC Adv.'
_journal_paper_doi 10.1039/C5RA21607A
_journal_year 2015
_chemical_formula_sum 'C33 H25 Gd N6 O8'
_chemical_formula_weight 790.84
_chemical_name_systematic
; 
 ? 
;
_space_group_IT_number 14
_symmetry_cell_setting monoclinic
_symmetry_space_group_name_Hall '-P 2ybc'
_symmetry_space_group_name_H-M 'P 1 21/c 1'
_atom_sites_solution_hydrogens geom
_atom_sites_solution_primary direct
_atom_sites_solution_secondary difmap
_audit_creation_method SHELXL-97
_audit_update_record
;
2015-08-24 deposited with the CCDC.
2015-11-04 downloaded from the CCDC.
;
_cell_angle_alpha 90.00
_cell_angle_beta 104.757(1)
_cell_angle_gamma 90.00
_cell_formula_units_Z 4
_cell_length_a 15.896(1)
_cell_length_b 22.952(2)
_cell_length_c 8.930(18)
_cell_measurement_reflns_used 5837
_cell_measurement_temperature 296(2)
_cell_measurement_theta_max 27.33
_cell_measurement_theta_min 2.21
_cell_volume 3151(6)
_computing_cell_refinement 'Bruker SMART'
_computing_data_collection 'Bruker SMART'
_computing_data_reduction 'Bruker SMART'
_computing_molecular_graphics 'Bruker SHELXTL'
_computing_publication_material 'Bruker SHELXTL'
_computing_structure_refinement 'Bruker SHELXTL'
_computing_structure_solution 'Bruker SHELXTL'
_diffrn_ambient_temperature 296(2)
_diffrn_measured_fraction_theta_full 0.988
_diffrn_measured_fraction_theta_max 0.988
_diffrn_measurement_device_type 'CCD area detector'
_diffrn_measurement_method 'phi and omega scans'
_diffrn_radiation_monochromator graphite
_diffrn_radiation_source 'fine-focus sealed tube'
_diffrn_radiation_type MoK\a
_diffrn_radiation_wavelength 0.71073
_diffrn_reflns_av_R_equivalents 0.0350
_diffrn_reflns_av_sigmaI/netI 0.0442
_diffrn_reflns_limit_h_max 20
_diffrn_reflns_limit_h_min -19
_diffrn_reflns_limit_k_max 29
_diffrn_reflns_limit_k_min -28
_diffrn_reflns_limit_l_max 11
_diffrn_reflns_limit_l_min -6
_diffrn_reflns_number 19100
_diffrn_reflns_theta_full 27.59
_diffrn_reflns_theta_max 27.59
_diffrn_reflns_theta_min 1.32
_exptl_absorpt_coefficient_mu 2.167
_exptl_absorpt_correction_T_max 0.8457
_exptl_absorpt_correction_T_min 0.5261
_exptl_absorpt_correction_type multi-scan
_exptl_absorpt_process_details SADABS
_exptl_crystal_colour colourless
_exptl_crystal_density_diffrn 1.667
_exptl_crystal_density_method 'not measured'
_exptl_crystal_description needle
_exptl_crystal_F_000 1572
_exptl_crystal_size_max 0.34
_exptl_crystal_size_mid 0.10
_exptl_crystal_size_min 0.08
_refine_diff_density_max 0.765
_refine_diff_density_min -0.893
_refine_diff_density_rms 0.335
_refine_ls_extinction_method none
_refine_ls_goodness_of_fit_ref 1.064
_refine_ls_hydrogen_treatment mixed
_refine_ls_matrix_type full
_refine_ls_number_parameters 446
_refine_ls_number_reflns 7211
_refine_ls_number_restraints 6
_refine_ls_restrained_S_all 1.064
_refine_ls_R_factor_all 0.0429
_refine_ls_R_factor_gt 0.0279
_refine_ls_shift/su_max 0.001
_refine_ls_shift/su_mean 0.000
_refine_ls_structure_factor_coef Fsqd
_refine_ls_weighting_details 'calc w=1/[\s^2^(Fo^2^)+(0.0392P)^2^+0.0000P] where P=(Fo^2^+2Fc^2^)/3'
_refine_ls_weighting_scheme calc
_refine_ls_wR_factor_gt 0.0657
_refine_ls_wR_factor_ref 0.0811
_reflns_number_gt 5703
_reflns_number_total 7211
_reflns_threshold_expression >2sigma(I)
_cod_data_source_file c5ra21607a2.cif
_cod_data_source_block 1
_cod_depositor_comments
;
The following automatic conversions were performed:

'_symmetry_cell_setting' value 'Monoclinic' changed to 'monoclinic'
according to
/usr/data/users/saulius/crontab/automatic-downloads/rss-feeds/RSC/lib/dictionaries/cif_core.dic
dictionary named 'cif_core.dic' version 2.4.2 from 2011-04-26.

'_exptl_absorpt_correction_type' value 'Multi-scan' changed to
'multi-scan' according to
/usr/data/users/saulius/crontab/automatic-downloads/rss-feeds/RSC/lib/dictionaries/cif_core.dic
dictionary named 'cif_core.dic' version 2.4.2 from 2011-04-26.

Automatic conversion script
Id: cif_fix_values 3271 2015-04-21 07:52:19Z andrius 
;
_cod_original_cell_volume 3150.9(5)
_cod_original_sg_symbol_H-M P2(1)/c
_cod_database_code 7223173

loop_
_symmetry_equiv_pos_as_xyz
'x, y, z'
'-x, y+1/2, -z+1/2'
'-x, -y, -z'
'x, -y-1/2, z-1/2'

loop_
_atom_site_label
_atom_site_type_symbol
_atom_site_fract_x
_atom_site_fract_y
_atom_site_fract_z
_atom_site_U_iso_or_equiv
_atom_site_adp_type
_atom_site_occupancy
_atom_site_symmetry_multiplicity
_atom_site_calc_flag
_atom_site_refinement_flags
C1 C 0.3338(2) 0.22208(17) 0.5656(4) 0.0334(8) Uani 1 1 d .
C2 C 0.2408(2) 0.19979(15) 0.5108(4) 0.0308(8) Uani 1 1 d .
C3 C 0.1796(3) 0.21000(18) 0.5941(5) 0.0413(10) Uani 1 1 d .
H3 H 0.1943 0.2292 0.6890 0.050 Uiso 1 1 calc R
C4 C 0.0956(3) 0.1904(2) 0.5302(5) 0.0493(11) Uani 1 1 d .
H4 H 0.0540 0.1954 0.5858 0.059 Uiso 1 1 calc R
C5 C 0.1353(2) 0.15714(17) 0.3190(4) 0.0363(9) Uani 1 1 d .
C6 C 0.1115(2) 0.13215(18) 0.1598(5) 0.0401(9) Uani 1 1 d .
C7 C 0.0339(3) 0.1019(2) 0.1066(6) 0.0675(15) Uani 1 1 d .
H7 H -0.0026 0.0952 0.1714 0.081 Uiso 1 1 calc R
C8 C 0.0115(3) 0.0815(3) -0.0463(6) 0.0803(18) Uani 1 1 d .
H8 H -0.0398 0.0606 -0.0823 0.096 Uiso 1 1 calc R
C9 C 0.0637(3) 0.0919(2) -0.1435(6) 0.0676(15) Uani 1 1 d .
H9 H 0.0478 0.0785 -0.2451 0.081 Uiso 1 1 calc R
C10 C 0.1397(3) 0.1221(2) -0.0903(5) 0.0542(12) Uani 1 1 d .
H10 H 0.1751 0.1294 -0.1566 0.065 Uiso 1 1 calc R
C11 C 0.1642(3) 0.14179(18) 0.0597(5) 0.0423(10) Uani 1 1 d .
H11 H 0.2165 0.1617 0.0945 0.051 Uiso 1 1 calc R
C12 C 0.4748(2) 0.15660(15) 0.9566(4) 0.0291(8) Uani 1 1 d .
C13 C 0.4576(2) 0.09694(15) 0.8799(4) 0.0295(8) Uani 1 1 d .
C14 C 0.4950(3) 0.08178(17) 0.7618(4) 0.0415(10) Uani 1 1 d .
H14 H 0.5271 0.1081 0.7198 0.050 Uiso 1 1 calc R
C15 C 0.4815(3) 0.02532(18) 0.7104(5) 0.0477(11) Uani 1 1 d .
H15 H 0.5100 0.0124 0.6376 0.057 Uiso 1 1 calc R
C16 C 0.3916(2) 0.00818(15) 0.8668(4) 0.0310(8) Uani 1 1 d .
C17 C 0.3298(2) -0.02993(16) 0.9184(4) 0.0341(8) Uani 1 1 d .
C18 C 0.2713(3) -0.00583(18) 0.9929(5) 0.0443(10) Uani 1 1 d .
H18 H 0.2721 0.0341 1.0104 0.053 Uiso 1 1 calc R
C19 C 0.2122(3) -0.0402(2) 1.0414(5) 0.0514(11) Uani 1 1 d .
H19 H 0.1720 -0.0231 1.0875 0.062 Uiso 1 1 calc R
C20 C 0.2123(3) -0.1003(2) 1.0216(5) 0.0530(12) Uani 1 1 d .
H20 H 0.1725 -0.1236 1.0541 0.064 Uiso 1 1 calc R
C21 C 0.2722(3) -0.12453(19) 0.9533(5) 0.0523(11) Uani 1 1 d .
H21 H 0.2745 -0.1648 0.9442 0.063 Uiso 1 1 calc R
C22 C 0.3291(3) -0.09013(16) 0.8977(5) 0.0415(9) Uani 1 1 d .
H22 H 0.3670 -0.1072 0.8465 0.050 Uiso 1 1 calc R
C23 C 0.6307(2) 0.26669(15) 1.1957(4) 0.0264(7) Uani 1 1 d .
C24 C 0.7220(2) 0.28608(15) 1.1940(4) 0.0277(8) Uani 1 1 d .
C25 C 0.7940(2) 0.25308(18) 1.2620(5) 0.0408(9) Uani 1 1 d .
H25 H 0.7902 0.2207 1.3226 0.049 Uiso 1 1 calc R
C26 C 0.8728(3) 0.2706(2) 1.2355(6) 0.0544(12) Uani 1 1 d .
H26 H 0.9215 0.2472 1.2715 0.065 Uiso 1 1 calc R
C27 C 0.8088(2) 0.35142(17) 1.1118(4) 0.0357(9) Uani 1 1 d .
C28 C 0.8180(3) 0.40950(18) 1.0454(4) 0.0408(10) Uani 1 1 d .
C29 C 0.8820(3) 0.4199(2) 0.9681(5) 0.0574(13) Uani 1 1 d .
H29 H 0.9196 0.3903 0.9558 0.069 Uiso 1 1 calc R
C30 C 0.8892(4) 0.4751(3) 0.9094(6) 0.0746(16) Uani 1 1 d .
H30 H 0.9313 0.4821 0.8558 0.090 Uiso 1 1 calc R
C31 C 0.8355(4) 0.5192(3) 0.9290(6) 0.0771(17) Uani 1 1 d .
H31 H 0.8421 0.5561 0.8904 0.093 Uiso 1 1 calc R
C32 C 0.7718(4) 0.5096(2) 1.0051(6) 0.0641(14) Uani 1 1 d .
H32 H 0.7355 0.5398 1.0188 0.077 Uiso 1 1 calc R
C33 C 0.7623(3) 0.45435(19) 1.0613(5) 0.0491(11) Uani 1 1 d .
H33 H 0.7181 0.4473 1.1101 0.059 Uiso 1 1 calc R
Gd1 Gd 0.482760(10) 0.296649(7) 0.836680(17) 0.02259(6) Uani 1 1 d .
N1 N 0.21948(19) 0.17168(14) 0.3751(3) 0.0326(7) Uani 1 1 d .
N2 N 0.0724(2) 0.16458(17) 0.3922(4) 0.0482(9) Uani 1 1 d .
N3 N 0.40561(19) 0.06110(12) 0.9330(3) 0.0298(7) Uani 1 1 d .
N4 N 0.4297(2) -0.01201(13) 0.7595(4) 0.0391(8) Uani 1 1 d .
N5 N 0.72869(18) 0.33594(13) 1.1202(3) 0.0298(6) Uani 1 1 d .
N6 N 0.8811(2) 0.31941(17) 1.1606(4) 0.0500(9) Uani 1 1 d .
O1 O 0.34773(17) 0.25785(13) 0.6754(3) 0.0447(7) Uani 1 1 d .
O2 O 0.38685(17) 0.20408(13) 0.4965(3) 0.0440(7) Uani 1 1 d .
O3 O 0.4900(2) 0.19631(10) 0.8730(3) 0.0428(7) Uani 1 1 d .
O4 O 0.47390(18) 0.15957(11) 1.0951(3) 0.0389(6) Uani 1 1 d .
O5 O 0.56908(15) 0.28757(10) 1.0948(3) 0.0305(6) Uani 1 1 d .
O6 O 0.62447(16) 0.23063(11) 1.2983(3) 0.0341(6) Uani 1 1 d .
O7 O 0.56883(16) 0.38353(11) 0.9160(3) 0.0341(6) Uani 1 1 d D
H7C H 0.575(3) 0.4142(14) 0.851(4) 0.071(8) Uiso 1 1 d D
H7D H 0.6227(17) 0.3711(18) 0.973(4) 0.071(8) Uiso 1 1 d D
O8 O 0.38078(18) 0.38346(13) 0.7888(3) 0.0473(7) Uani 1 1 d D
H8C H 0.3247(17) 0.3715(19) 0.794(5) 0.071(8) Uiso 1 1 d D
H8D H 0.374(3) 0.3999(19) 0.690(3) 0.071(8) Uiso 1 1 d D

loop_
_atom_site_aniso_label
_atom_site_aniso_U_11
_atom_site_aniso_U_22
_atom_site_aniso_U_33
_atom_site_aniso_U_23
_atom_site_aniso_U_13
_atom_site_aniso_U_12
C1 0.031(2) 0.045(2) 0.0239(18) 0.0065(16) 0.0053(16) -0.0048(16)
C2 0.0313(19) 0.035(2) 0.0275(18) 0.0027(15) 0.0089(15) -0.0017(16)
C3 0.038(2) 0.054(3) 0.034(2) -0.0089(18) 0.0124(17) -0.0056(19)
C4 0.038(2) 0.065(3) 0.052(3) -0.003(2) 0.023(2) -0.003(2)
C5 0.031(2) 0.040(2) 0.036(2) 0.0025(17) 0.0070(17) -0.0036(17)
C6 0.033(2) 0.046(2) 0.040(2) -0.0082(18) 0.0049(17) -0.0040(18)
C7 0.042(3) 0.090(4) 0.070(3) -0.030(3) 0.013(2) -0.021(3)
C8 0.045(3) 0.105(5) 0.083(4) -0.054(4) 0.002(3) -0.020(3)
C9 0.059(3) 0.079(4) 0.057(3) -0.031(3) 0.000(3) 0.010(3)
C10 0.059(3) 0.063(3) 0.038(2) -0.010(2) 0.008(2) 0.004(2)
C11 0.044(2) 0.044(2) 0.037(2) -0.0035(18) 0.0064(18) -0.0012(19)
C12 0.0337(19) 0.0278(19) 0.0259(18) -0.0037(14) 0.0078(15) 0.0011(15)
C13 0.042(2) 0.0234(18) 0.0230(17) -0.0031(13) 0.0084(15) 0.0000(15)
C14 0.061(3) 0.034(2) 0.037(2) -0.0116(17) 0.027(2) -0.0134(19)
C15 0.065(3) 0.043(2) 0.045(2) -0.0172(19) 0.031(2) -0.009(2)
C16 0.037(2) 0.0239(18) 0.0310(19) 0.0005(14) 0.0062(16) 0.0009(15)
C17 0.037(2) 0.029(2) 0.035(2) 0.0023(15) 0.0067(16) -0.0022(16)
C18 0.044(2) 0.032(2) 0.059(3) -0.0026(19) 0.018(2) -0.0021(18)
C19 0.050(3) 0.050(3) 0.060(3) 0.002(2) 0.025(2) -0.002(2)
C20 0.060(3) 0.048(3) 0.054(3) 0.006(2) 0.020(2) -0.016(2)
C21 0.067(3) 0.031(2) 0.059(3) 0.003(2) 0.015(2) -0.011(2)
C22 0.050(2) 0.028(2) 0.051(2) -0.0048(17) 0.020(2) -0.0029(18)
C23 0.0326(19) 0.0239(18) 0.0240(17) -0.0030(14) 0.0094(15) -0.0022(14)
C24 0.0308(19) 0.0277(19) 0.0249(17) -0.0015(14) 0.0074(15) -0.0054(14)
C25 0.036(2) 0.040(2) 0.044(2) 0.0095(18) 0.0050(18) 0.0010(18)
C26 0.038(2) 0.055(3) 0.068(3) 0.013(2) 0.008(2) 0.005(2)
C27 0.034(2) 0.040(2) 0.032(2) 0.0017(16) 0.0076(16) -0.0109(17)
C28 0.040(2) 0.045(2) 0.034(2) 0.0031(17) 0.0015(17) -0.0181(19)
C29 0.049(3) 0.069(3) 0.054(3) 0.010(2) 0.014(2) -0.020(2)
C30 0.079(4) 0.080(4) 0.073(4) 0.020(3) 0.033(3) -0.029(3)
C31 0.100(5) 0.061(4) 0.069(4) 0.019(3) 0.017(3) -0.037(3)
C32 0.084(4) 0.044(3) 0.061(3) 0.007(2) 0.013(3) -0.015(3)
C33 0.056(3) 0.044(3) 0.048(3) 0.003(2) 0.013(2) -0.017(2)
Gd1 0.02694(10) 0.02187(9) 0.01964(9) 0.00116(7) 0.00716(6) 0.00017(7)
N1 0.0274(16) 0.0412(19) 0.0298(16) 0.0001(13) 0.0086(13) -0.0053(13)
N2 0.0313(18) 0.067(3) 0.047(2) -0.0114(18) 0.0114(16) -0.0084(17)
N3 0.0400(17) 0.0233(15) 0.0275(15) -0.0022(12) 0.0111(13) -0.0010(13)
N4 0.052(2) 0.0273(17) 0.0408(18) -0.0120(14) 0.0172(16) -0.0056(15)
N5 0.0292(16) 0.0287(16) 0.0309(16) 0.0041(12) 0.0068(13) -0.0045(13)
N6 0.0292(19) 0.062(2) 0.058(2) 0.0115(19) 0.0104(17) -0.0063(17)
O1 0.0357(15) 0.0572(19) 0.0391(16) -0.0107(13) 0.0058(12) -0.0065(13)
O2 0.0279(14) 0.077(2) 0.0299(14) -0.0062(13) 0.0115(11) -0.0090(14)
O3 0.077(2) 0.0211(14) 0.0355(15) 0.0000(10) 0.0238(15) -0.0059(13)
O4 0.0641(19) 0.0307(14) 0.0255(13) -0.0059(11) 0.0180(13) -0.0052(13)
O5 0.0275(13) 0.0394(15) 0.0231(12) 0.0033(10) 0.0038(10) -0.0012(11)
O6 0.0355(14) 0.0336(14) 0.0348(14) 0.0093(11) 0.0120(11) 0.0002(11)
O7 0.0413(15) 0.0248(14) 0.0355(14) 0.0056(11) 0.0085(12) -0.0019(11)
O8 0.0460(17) 0.0479(18) 0.0475(17) 0.0019(14) 0.0113(14) 0.0137(14)

loop_
_atom_type_symbol
_atom_type_description
_atom_type_scat_dispersion_real
_atom_type_scat_dispersion_imag
_atom_type_scat_source
C C 0.0033 0.0016 'International Tables Vol C Tables 4.2.6.8 and 6.1.1.4'
H H 0.0000 0.0000 'International Tables Vol C Tables 4.2.6.8 and 6.1.1.4'
N N 0.0061 0.0033 'International Tables Vol C Tables 4.2.6.8 and 6.1.1.4'
O O 0.0106 0.0060 'International Tables Vol C Tables 4.2.6.8 and 6.1.1.4'
Gd Gd -0.1653 3.9035 'International Tables Vol C Tables 4.2.6.8 and 6.1.1.4'

loop_
_geom_angle_atom_site_label_1
_geom_angle_atom_site_label_2
_geom_angle_atom_site_label_3
_geom_angle
_geom_angle_site_symmetry_1
_geom_angle_site_symmetry_3
O2 C1 O1 127.0(4) . .
O2 C1 C2 117.2(3) . .
O1 C1 C2 115.8(3) . .
N1 C2 C3 121.1(3) . .
N1 C2 C1 117.1(3) . .
C3 C2 C1 121.8(3) . .
C4 C3 C2 117.2(4) . .
C4 C3 H3 121.4 . .
C2 C3 H3 121.4 . .
N2 C4 C3 122.4(4) . .
N2 C4 H4 118.8 . .
C3 C4 H4 118.8 . .
N2 C5 N1 125.6(3) . .
N2 C5 C6 118.4(3) . .
N1 C5 C6 116.0(3) . .
C7 C6 C11 119.2(4) . .
C7 C6 C5 120.5(4) . .
C11 C6 C5 120.3(3) . .
C6 C7 C8 118.9(5) . .
C6 C7 H7 120.5 . .
C8 C7 H7 120.5 . .
C9 C8 C7 121.1(4) . .
C9 C8 H8 119.5 . .
C7 C8 H8 119.5 . .
C8 C9 C10 119.6(4) . .
C8 C9 H9 120.2 . .
C10 C9 H9 120.2 . .
C9 C10 C11 120.8(5) . .
C9 C10 H10 119.6 . .
C11 C10 H10 119.6 . .
C10 C11 C6 120.5(4) . .
C10 C11 H11 119.8 . .
C6 C11 H11 119.8 . .
O3 C12 O4 127.7(3) . .
O3 C12 C13 115.5(3) . .
O4 C12 C13 116.8(3) . .
N3 C13 C14 122.8(3) . .
N3 C13 C12 116.8(3) . .
C14 C13 C12 120.4(3) . .
C15 C14 C13 115.6(4) . .
C15 C14 H14 122.2 . .
C13 C14 H14 122.2 . .
N4 C15 C14 123.5(4) . .
N4 C15 H15 118.3 . .
C14 C15 H15 118.3 . .
N4 C16 N3 124.9(3) . .
N4 C16 C17 118.5(3) . .
N3 C16 C17 116.6(3) . .
C18 C17 C22 118.4(4) . .
C18 C17 C16 119.6(3) . .
C22 C17 C16 122.0(3) . .
C19 C18 C17 121.1(4) . .
C19 C18 H18 119.5 . .
C17 C18 H18 119.5 . .
C18 C19 C20 120.3(4) . .
C18 C19 H19 119.9 . .
C20 C19 H19 119.9 . .
C21 C20 C19 118.8(4) . .
C21 C20 H20 120.6 . .
C19 C20 H20 120.6 . .
C20 C21 C22 121.2(4) . .
C20 C21 H21 119.4 . .
C22 C21 H21 119.4 . .
C21 C22 C17 120.1(4) . .
C21 C22 H22 120.0 . .
C17 C22 H22 120.0 . .
O5 C23 O6 126.0(3) . .
O5 C23 C24 117.2(3) . .
O6 C23 C24 116.8(3) . .
N5 C24 C25 121.7(3) . .
N5 C24 C23 116.8(3) . .
C25 C24 C23 121.5(3) . .
C24 C25 C26 116.7(4) . .
C24 C25 H25 121.7 . .
C26 C25 H25 121.7 . .
N6 C26 C25 122.6(4) . .
N6 C26 H26 118.7 . .
C25 C26 H26 118.7 . .
N6 C27 N5 125.7(3) . .
N6 C27 C28 117.4(3) . .
N5 C27 C28 116.9(3) . .
C33 C28 C29 119.4(4) . .
C33 C28 C27 119.7(4) . .
C29 C28 C27 120.9(4) . .
C30 C29 C28 119.2(5) . .
C30 C29 H29 120.4 . .
C28 C29 H29 120.4 . .
C31 C30 C29 120.9(5) . .
C31 C30 H30 119.5 . .
C29 C30 H30 119.5 . .
C30 C31 C32 120.6(5) . .
C30 C31 H31 119.7 . .
C32 C31 H31 119.7 . .
C31 C32 C33 119.2(5) . .
C31 C32 H32 120.4 . .
C33 C32 H32 120.4 . .
C32 C33 C28 120.7(4) . .
C32 C33 H33 119.7 . .
C28 C33 H33 119.7 . .
O3 Gd1 O2 85.67(10) . 4_566
O3 Gd1 O4 122.73(9) . 4_565
O2 Gd1 O4 131.83(9) 4_566 4_565
O3 Gd1 O5 77.38(9) . .
O2 Gd1 O5 73.27(9) 4_566 .
O4 Gd1 O5 144.46(9) 4_565 .
O3 Gd1 O7 140.47(10) . .
O2 Gd1 O7 103.60(9) 4_566 .
O4 Gd1 O7 79.26(9) 4_565 .
O5 Gd1 O7 69.15(8) . .
O3 Gd1 O1 74.00(10) . .
O2 Gd1 O1 75.17(9) 4_566 .
O4 Gd1 O1 77.02(9) 4_565 .
O5 Gd1 O1 138.50(9) . .
O7 Gd1 O1 145.49(9) . .
O3 Gd1 O6 75.59(9) . 4_565
O2 Gd1 O6 148.30(9) 4_566 4_565
O4 Gd1 O6 79.80(9) 4_565 4_565
O5 Gd1 O6 77.77(8) . 4_565
O7 Gd1 O6 77.27(8) . 4_565
O1 Gd1 O6 121.99(9) . 4_565
O3 Gd1 O8 144.00(11) . .
O2 Gd1 O8 67.69(10) 4_566 .
O4 Gd1 O8 67.85(9) 4_565 .
O5 Gd1 O8 114.82(9) . .
O7 Gd1 O8 72.02(10) . .
O1 Gd1 O8 75.97(10) . .
O6 Gd1 O8 138.59(9) 4_565 .
C2 N1 C5 117.1(3) . .
C4 N2 C5 116.3(3) . .
C13 N3 C16 116.7(3) . .
C15 N4 C16 116.2(3) . .
C24 N5 C27 116.7(3) . .
C26 N6 C27 116.0(3) . .
C1 O1 Gd1 131.1(2) . .
C1 O2 Gd1 160.2(3) . 4_565
C12 O3 Gd1 143.3(2) . .
C12 O4 Gd1 157.5(2) . 4_566
C23 O5 Gd1 152.9(2) . .
C23 O6 Gd1 121.1(2) . 4_566
Gd1 O7 H7C 126(3) . .
Gd1 O7 H7D 106(3) . .
H7C O7 H7D 110(3) . .
Gd1 O8 H8C 110(3) . .
Gd1 O8 H8D 113(3) . .
H8C O8 H8D 106(2) . .

loop_
_geom_bond_atom_site_label_1
_geom_bond_atom_site_label_2
_geom_bond_distance
_geom_bond_site_symmetry_2
C1 O2 1.236(4) .
C1 O1 1.255(4) .
C1 C2 1.522(5) .
C2 N1 1.338(4) .
C2 C3 1.387(5) .
C3 C4 1.387(6) .
C3 H3 0.9300 .
C4 N2 1.332(5) .
C4 H4 0.9300 .
C5 N2 1.338(5) .
C5 N1 1.346(4) .
C5 C6 1.489(5) .
C6 C7 1.390(5) .
C6 C11 1.391(6) .
C7 C8 1.400(6) .
C7 H7 0.9300 .
C8 C9 1.367(7) .
C8 H8 0.9300 .
C9 C10 1.368(6) .
C9 H9 0.9300 .
C10 C11 1.373(5) .
C10 H10 0.9300 .
C11 H11 0.9300 .
C12 O3 1.240(4) .
C12 O4 1.242(4) .
C12 C13 1.524(5) .
C13 N3 1.336(4) .
C13 C14 1.380(5) .
C14 C15 1.373(5) .
C14 H14 0.9300 .
C15 N4 1.337(5) .
C15 H15 0.9300 .
C16 N4 1.340(5) .
C16 N3 1.344(4) .
C16 C17 1.474(5) .
C17 C18 1.389(5) .
C17 C22 1.394(5) .
C18 C19 1.379(5) .
C18 H18 0.9300 .
C19 C20 1.391(6) .
C19 H19 0.9300 .
C20 C21 1.373(6) .
C20 H20 0.9300 .
C21 C22 1.385(6) .
C21 H21 0.9300 .
C22 H22 0.9300 .
C23 O5 1.245(4) .
C23 O6 1.257(4) .
C23 C24 1.521(5) .
C24 N5 1.339(4) .
C24 C25 1.378(5) .
C25 C26 1.391(6) .
C25 H25 0.9300 .
C26 N6 1.329(6) .
C26 H26 0.9300 .
C27 N6 1.340(5) .
C27 N5 1.342(4) .
C27 C28 1.481(5) .
C28 C33 1.388(6) .
C28 C29 1.389(6) .
C29 C30 1.386(7) .
C29 H29 0.9300 .
C30 C31 1.364(8) .
C30 H30 0.9300 .
C31 C32 1.374(7) .
C31 H31 0.9300 .
C32 C33 1.385(6) .
C32 H32 0.9300 .
C33 H33 0.9300 .
Gd1 O3 2.324(2) .
Gd1 O2 2.339(3) 4_566
Gd1 O4 2.352(2) 4_565
Gd1 O5 2.372(2) .
Gd1 O7 2.420(2) .
Gd1 O1 2.429(3) .
Gd1 O6 2.445(2) 4_565
Gd1 O8 2.535(3) .
O2 Gd1 2.339(3) 4_565
O4 Gd1 2.352(2) 4_566
O6 Gd1 2.445(2) 4_566
O7 H7C 0.934(18) .
O7 H7D 0.924(18) .
O8 H8C 0.947(18) .
O8 H8D 0.936(18) .
